data_7226634
loop_
_publ_author_name
'Yang, Jin-Xia'
'Qin, Ye-Yan'
'Ye, Run-Ping'
'Zhang, Xin'
'Yao, Yuan-Gen'

_publ_section_title
;
 Employing mixed-ligand strategy to construct a series of luminescent
 Cd(ii) compounds with structural diversities
;
_journal_issue 42
_journal_name_full CrystEngComm
_journal_page_first 8309
_journal_paper_doi 10.1039/C6CE01607C
_journal_volume 18
_journal_year 2016
_chemical_formula_moiety 'C16 H20 Cd N4 O4'
_chemical_formula_sum 'C16 H20 Cd N4 O4'
_chemical_formula_weight 444.77
_chemical_name_systematic
; 
 ? 
;
_space_group_IT_number 2
_symmetry_cell_setting triclinic
_symmetry_space_group_name_Hall '-P 1'
_symmetry_space_group_name_H-M 'P -1'
_atom_sites_solution_hydrogens geom
_atom_sites_solution_primary direct
_atom_sites_solution_secondary difmap
_audit_creation_method SHELXL-97
_audit_update_record
;
2016-01-06 deposited with the CCDC.
2016-09-23 downloaded from the CCDC.
;
_cell_angle_alpha 102.695(7)
_cell_angle_beta 95.013(7)
_cell_angle_gamma 93.047(7)
_cell_formula_units_Z 1
_cell_length_a 5.1689(4)
_cell_length_b 8.3362(7)
_cell_length_c 9.9402(8)
_cell_measurement_reflns_used 1693
_cell_measurement_temperature 293(2)
_cell_measurement_theta_max 29.0036
_cell_measurement_theta_min 2.5064
_cell_volume 415.09(6)
_computing_cell_refinement 'Bruker FRAMBO'
_computing_data_collection 'Bruker FRAMBO'
_computing_data_reduction 'Bruker SAINT'
_computing_molecular_graphics 'Bruker SHELXTL'
_computing_publication_material 'Bruker SHELXTL'
_computing_structure_refinement 'SHELXL-97 (Sheldrick, 1997)'
_computing_structure_solution 'SHELXS-97 (Sheldrick, 1990)'
_diffrn_ambient_temperature 293(2)
_diffrn_measured_fraction_theta_full 0.999
_diffrn_measured_fraction_theta_max 0.999
_diffrn_measurement_device_type 'Xcalibur, Eos'
_diffrn_measurement_method '\w scans'
_diffrn_radiation_monochromator graphite
_diffrn_radiation_source 'fine-focus sealed tube'
_diffrn_radiation_type MoK\a
_diffrn_radiation_wavelength 0.71073
_diffrn_reflns_av_R_equivalents 0.0328
_diffrn_reflns_av_sigmaI/netI 0.0500
_diffrn_reflns_limit_h_max 6
_diffrn_reflns_limit_h_min -6
_diffrn_reflns_limit_k_max 9
_diffrn_reflns_limit_k_min -9
_diffrn_reflns_limit_l_max 11
_diffrn_reflns_limit_l_min -11
_diffrn_reflns_number 3122
_diffrn_reflns_theta_full 25.00
_diffrn_reflns_theta_max 25.00
_diffrn_reflns_theta_min 2.51
_diffrn_standards_decay_% none
_diffrn_standards_interval_count 0
_diffrn_standards_interval_time none
_diffrn_standards_number none
_exptl_absorpt_coefficient_mu 1.345
_exptl_absorpt_correction_T_max 1.00000
_exptl_absorpt_correction_T_min 0.94578
_exptl_absorpt_correction_type multi-scan
_exptl_absorpt_process_details crystalclear
_exptl_crystal_colour colorless
_exptl_crystal_density_diffrn 1.779
_exptl_crystal_density_method 'not measured'
_exptl_crystal_description block
_exptl_crystal_F_000 224.0
_exptl_crystal_size_max 0.2
_exptl_crystal_size_mid 0.2
_exptl_crystal_size_min 0.2
_refine_diff_density_max 0.816
_refine_diff_density_min -0.856
_refine_diff_density_rms 0.100
_refine_ls_extinction_method none
_refine_ls_goodness_of_fit_ref 1.059
_refine_ls_hydrogen_treatment constr
_refine_ls_matrix_type full
_refine_ls_number_parameters 115
_refine_ls_number_reflns 1459
_refine_ls_number_restraints 0
_refine_ls_restrained_S_all 1.059
_refine_ls_R_factor_all 0.0305
_refine_ls_R_factor_gt 0.0300
_refine_ls_shift/su_max 0.000
_refine_ls_shift/su_mean 0.000
_refine_ls_structure_factor_coef Fsqd
_refine_ls_weighting_details 'calc w=1/[\s^2^(Fo^2^)+(0.0357P)^2^+0.0000P] where P=(Fo^2^+2Fc^2^)/3'
_refine_ls_weighting_scheme calc
_refine_ls_wR_factor_gt 0.0697
_refine_ls_wR_factor_ref 0.0702
_reflns_number_gt 1446
_reflns_number_total 1459
_reflns_threshold_expression >2sigma(I)
_cod_data_source_file c6ce01607c2.cif
_cod_data_source_block compound-5
_cod_depositor_comments 'Adding full bibliography for 7226631--7226638.cif.'
_cod_database_code 7226634

loop_
_symmetry_equiv_pos_as_xyz
'x, y, z'
'-x, -y, -z'

loop_
_atom_site_label
_atom_site_type_symbol
_atom_site_fract_x
_atom_site_fract_y
_atom_site_fract_z
_atom_site_U_iso_or_equiv
_atom_site_adp_type
_atom_site_occupancy
_atom_site_symmetry_multiplicity
_atom_site_calc_flag
_atom_site_refinement_flags
Cd1 Cd 0.0000 1.0000 0.0000 0.01846(14) Uani 1 2 d S
C1 C 0.4750(6) 0.8889(4) -0.2082(3) 0.0170(7) Uani 1 1 d .
C2 C 0.5795(7) 0.8933(4) -0.3463(4) 0.0223(8) Uani 1 1 d .
H2A H 0.7118 0.8287 -0.3788 0.027 Uiso 1 1 calc R
C3 C 0.4558(7) 1.0091(4) -0.4280(3) 0.0268(8) Uani 1 1 d .
H3A H 0.2680 0.9882 -0.4365 0.032 Uiso 1 1 calc R
H3B H 0.4980 1.1219 -0.3766 0.032 Uiso 1 1 calc R
C4 C 0.2777(7) 0.6724(4) 0.0707(4) 0.0248(8) Uani 1 1 d .
H4A H 0.4091 0.6777 0.0132 0.030 Uiso 1 1 calc R
C5 C 0.2384(7) 0.5527(4) 0.1405(4) 0.0264(8) Uani 1 1 d .
H5A H 0.3352 0.4616 0.1396 0.032 Uiso 1 1 calc R
C6 C -0.0528(7) 0.7328(4) 0.1839(4) 0.0224(8) Uani 1 1 d .
H6A H -0.1932 0.7865 0.2200 0.027 Uiso 1 1 calc R
C7 C -0.0845(8) 0.5012(5) 0.3068(4) 0.0315(9) Uani 1 1 d .
H7A H -0.0777 0.3840 0.2694 0.038 Uiso 1 1 calc R
H7B H -0.2659 0.5237 0.3123 0.038 Uiso 1 1 calc R
C8 C 0.0588(7) 0.5468(5) 0.4515(4) 0.0286(8) Uani 1 1 d .
H8A H 0.2399 0.5232 0.4462 0.034 Uiso 1 1 calc R
H8B H 0.0536 0.6642 0.4887 0.034 Uiso 1 1 calc R
O1 O 0.2431(4) 0.9234(3) -0.1942(2) 0.0247(5) Uani 1 1 d .
O2 O 0.6247(4) 0.8437(3) -0.1188(2) 0.0250(5) Uani 1 1 d .
N1 N 0.0933(5) 0.7853(3) 0.0977(3) 0.0208(6) Uani 1 1 d .
N2 N 0.0261(5) 0.5922(3) 0.2134(3) 0.0219(6) Uani 1 1 d .

loop_
_atom_site_aniso_label
_atom_site_aniso_U_11
_atom_site_aniso_U_22
_atom_site_aniso_U_33
_atom_site_aniso_U_23
_atom_site_aniso_U_13
_atom_site_aniso_U_12
Cd1 0.0197(2) 0.0209(2) 0.0177(2) 0.01027(14) 0.00169(15) 0.00297(14)
C1 0.0200(17) 0.0141(15) 0.0157(17) 0.0023(13) -0.0002(14) -0.0015(13)
C2 0.0215(17) 0.0287(18) 0.0185(18) 0.0049(14) 0.0073(15) 0.0099(15)
C3 0.030(2) 0.033(2) 0.021(2) 0.0096(16) 0.0099(16) 0.0081(16)
C4 0.0221(18) 0.0326(19) 0.0218(19) 0.0079(15) 0.0058(15) 0.0086(15)
C5 0.0282(19) 0.0243(18) 0.029(2) 0.0087(15) 0.0046(17) 0.0115(15)
C6 0.0237(18) 0.0264(18) 0.0195(18) 0.0075(14) 0.0061(15) 0.0082(15)
C7 0.037(2) 0.033(2) 0.028(2) 0.0161(17) 0.0011(18) -0.0055(17)
C8 0.034(2) 0.0321(19) 0.022(2) 0.0140(16) -0.0006(17) -0.0033(16)
O1 0.0214(13) 0.0334(13) 0.0224(14) 0.0094(11) 0.0071(11) 0.0072(10)
O2 0.0226(12) 0.0297(13) 0.0249(14) 0.0137(11) -0.0028(11) -0.0015(10)
N1 0.0233(15) 0.0223(15) 0.0187(16) 0.0072(12) 0.0033(13) 0.0058(12)
N2 0.0276(16) 0.0213(14) 0.0181(15) 0.0087(12) -0.0018(13) 0.0029(12)

loop_
_atom_type_symbol
_atom_type_description
_atom_type_scat_dispersion_real
_atom_type_scat_dispersion_imag
_atom_type_scat_source
C C 0.0033 0.0016 'International Tables Vol C Tables 4.2.6.8 and 6.1.1.4'
H H 0.0000 0.0000 'International Tables Vol C Tables 4.2.6.8 and 6.1.1.4'
Cd Cd -0.8075 1.2024 'International Tables Vol C Tables 4.2.6.8 and 6.1.1.4'
N N 0.0061 0.0033 'International Tables Vol C Tables 4.2.6.8 and 6.1.1.4'
O O 0.0106 0.0060 'International Tables Vol C Tables 4.2.6.8 and 6.1.1.4'

loop_
_geom_angle_atom_site_label_1
_geom_angle_atom_site_label_2
_geom_angle_atom_site_label_3
_geom_angle
_geom_angle_site_symmetry_1
_geom_angle_site_symmetry_3
N1 Cd1 N1 180.000(1) . 2_575
N1 Cd1 O2 91.37(9) . 2_675
N1 Cd1 O2 88.63(9) 2_575 2_675
N1 Cd1 O2 88.63(9) . 1_455
N1 Cd1 O2 91.37(9) 2_575 1_455
O2 Cd1 O2 180.000(1) 2_675 1_455
N1 Cd1 O1 96.78(9) . .
N1 Cd1 O1 83.22(9) 2_575 .
O2 Cd1 O1 87.73(8) 2_675 .
O2 Cd1 O1 92.27(8) 1_455 .
N1 Cd1 O1 83.22(9) . 2_575
N1 Cd1 O1 96.78(9) 2_575 2_575
O2 Cd1 O1 92.27(8) 2_675 2_575
O2 Cd1 O1 87.73(8) 1_455 2_575
O1 Cd1 O1 180.00(12) . 2_575
O1 C1 O2 124.9(3) . .
O1 C1 C2 117.9(3) . .
O2 C1 C2 117.2(3) . .
C3 C2 C1 116.6(3) . .
C3 C2 H2A 121.7 . .
C1 C2 H2A 121.7 . .
C3 C3 C2 113.6(3) 2_674 .
C3 C3 H3A 108.8 2_674 .
C2 C3 H3A 108.8 . .
C3 C3 H3B 108.8 2_674 .
C2 C3 H3B 108.8 . .
H3A C3 H3B 107.7 . .
C5 C4 N1 109.5(3) . .
C5 C4 H4A 125.3 . .
N1 C4 H4A 125.3 . .
C4 C5 N2 106.5(3) . .
C4 C5 H5A 126.7 . .
N2 C5 H5A 126.7 . .
N1 C6 N2 111.7(3) . .
N1 C6 H6A 124.1 . .
N2 C6 H6A 124.1 . .
N2 C7 C8 112.3(3) . .
N2 C7 H7A 109.1 . .
C8 C7 H7A 109.1 . .
N2 C7 H7B 109.1 . .
C8 C7 H7B 109.1 . .
H7A C7 H7B 107.9 . .
C8 C8 C7 112.1(4) 2_566 .
C8 C8 H8A 109.2 2_566 .
C7 C8 H8A 109.2 . .
C8 C8 H8B 109.2 2_566 .
C7 C8 H8B 109.2 . .
H8A C8 H8B 107.9 . .
C1 O1 Cd1 134.2(2) . .
C1 O2 Cd1 124.0(2) . 1_655
C6 N1 C4 105.7(3) . .
C6 N1 Cd1 123.4(2) . .
C4 N1 Cd1 130.3(2) . .
C6 N2 C5 106.6(3) . .
C6 N2 C7 127.0(3) . .
C5 N2 C7 126.4(3) . .

loop_
_geom_bond_atom_site_label_1
_geom_bond_atom_site_label_2
_geom_bond_distance
_geom_bond_site_symmetry_2
Cd1 N1 2.270(3) .
Cd1 N1 2.270(3) 2_575
Cd1 O2 2.347(2) 2_675
Cd1 O2 2.347(2) 1_455
Cd1 O1 2.383(2) .
Cd1 O1 2.383(2) 2_575
C1 O1 1.260(4) .
C1 O2 1.261(4) .
C1 C2 1.525(5) .
C2 C3 1.523(5) .
C2 H2A 0.9300 .
C3 C3 1.519(6) 2_674
C3 H3A 0.9700 .
C3 H3B 0.9700 .
C4 C5 1.351(5) .
C4 N1 1.377(4) .
C4 H4A 0.9300 .
C5 N2 1.382(4) .
C5 H5A 0.9300 .
C6 N1 1.319(4) .
C6 N2 1.344(4) .
C6 H6A 0.9300 .
C7 N2 1.456(4) .
C7 C8 1.518(5) .
C7 H7A 0.9700 .
C7 H7B 0.9700 .
C8 C8 1.513(7) 2_566
C8 H8A 0.9700 .
C8 H8B 0.9700 .
O2 Cd1 2.347(2) 1_655
